data_4067393
loop_
_publ_author_name
'Langer, Jens'
'Imhof, Wolfgang'
'Fabra, Maria Jos\'e'
'Garc\'ia-Ordu\~na, Pilar'
'G\"orls, Helmar'
'Lahoz, Fernando J.'
'Oro, Luis A.'
'Westerhausen, Matthias'

_publ_section_title
;
 Reversible CO2Fixation by Iridium(I) Complexes Containing Me2PhP as
 Ligand
;
_journal_issue 7
_journal_name_full Organometallics
_journal_page_first 1642
_journal_paper_doi 10.1021/om900918t
_journal_volume 29
_journal_year 2010
_chemical_formula_moiety 'C26 H33 Cl Ir O4 P3'
_chemical_formula_sum 'C26 H33 Cl Ir O4 P3'
_chemical_formula_weight 730.08
_chemical_name_systematic
; 
 ? 
;
_space_group_IT_number 14
_symmetry_cell_setting monoclinic
_symmetry_space_group_name_Hall '-P 2yn'
_symmetry_space_group_name_H-M 'P 1 21/n 1'
_atom_sites_solution_hydrogens geom
_atom_sites_solution_primary direct
_atom_sites_solution_secondary difmap
_audit_creation_method SHELXL-97
_cell_angle_alpha 90.00
_cell_angle_beta 96.089(2)
_cell_angle_gamma 90.00
_cell_formula_units_Z 4
_cell_length_a 9.8246(4)
_cell_length_b 12.7951(4)
_cell_length_c 22.0739(9)
_cell_measurement_reflns_used 18150
_cell_measurement_temperature 183(2)
_cell_measurement_theta_max 27.46
_cell_measurement_theta_min 1.84
_cell_volume 2759.18(18)
_computing_cell_refinement DENZO
_computing_data_collection COLLECT
_computing_data_reduction DENZO
_computing_molecular_graphics SHELXTL/PC
_computing_publication_material SHELXL-97
_computing_structure_refinement 'SHELXL-97 (Sheldrick, 1997)'
_computing_structure_solution 'SHELXS-97 (Sheldrick, 1990)'
_diffrn_ambient_temperature 183(2)
_diffrn_measured_fraction_theta_full 0.982
_diffrn_measured_fraction_theta_max 0.982
_diffrn_measurement_device_type KappaCCD
_diffrn_measurement_method 'phi- + omega-scan'
_diffrn_radiation_monochromator graphite
_diffrn_radiation_source 'fine-focus sealed tube'
_diffrn_radiation_type MoK\a
_diffrn_radiation_wavelength 0.71073
_diffrn_reflns_av_R_equivalents 0.0470
_diffrn_reflns_av_sigmaI/netI 0.0507
_diffrn_reflns_limit_h_max 12
_diffrn_reflns_limit_h_min -11
_diffrn_reflns_limit_k_max 16
_diffrn_reflns_limit_k_min -15
_diffrn_reflns_limit_l_max 28
_diffrn_reflns_limit_l_min -27
_diffrn_reflns_number 18150
_diffrn_reflns_theta_full 27.46
_diffrn_reflns_theta_max 27.46
_diffrn_reflns_theta_min 1.84
_exptl_absorpt_coefficient_mu 5.140
_exptl_absorpt_correction_T_max 0.6806
_exptl_absorpt_correction_T_min 0.5237
_exptl_absorpt_correction_type multi-scan
_exptl_absorpt_process_details
;
[c.f. R.H. Blessing, Acta Cryst. (1995), a51, 33-38]
;
_exptl_crystal_colour colourless
_exptl_crystal_density_diffrn 1.758
_exptl_crystal_density_method 'not measured'
_exptl_crystal_description plate
_exptl_crystal_F_000 1440
_exptl_crystal_size_max 0.06
_exptl_crystal_size_mid 0.06
_exptl_crystal_size_min 0.02
_refine_diff_density_max 1.101
_refine_diff_density_min -1.355
_refine_diff_density_rms 0.149
_refine_ls_extinction_method none
_refine_ls_goodness_of_fit_ref 1.031
_refine_ls_hydrogen_treatment constr
_refine_ls_matrix_type full
_refine_ls_number_parameters 322
_refine_ls_number_reflns 6202
_refine_ls_number_restraints 0
_refine_ls_restrained_S_all 1.031
_refine_ls_R_factor_all 0.0522
_refine_ls_R_factor_gt 0.0344
_refine_ls_shift/su_max 0.002
_refine_ls_shift/su_mean 0.000
_refine_ls_structure_factor_coef Fsqd
_refine_ls_weighting_details 'calc w=1/[\s^2^(Fo^2^)+(0.0268P)^2^+4.2386P] where P=(Fo^2^+2Fc^2^)/3'
_refine_ls_weighting_scheme calc
_refine_ls_wR_factor_gt 0.0651
_refine_ls_wR_factor_ref 0.0706
_reflns_number_gt 5012
_reflns_number_total 6202
_reflns_threshold_expression >2sigma(I)
_cod_data_source_file om900918t_si_001.cif
_cod_data_source_block FO3613
_cod_original_sg_symbol_Hall -P2yn
_cod_original_sg_symbol_H-M P2(1)/n
_cod_database_code 4067393

loop_
_symmetry_equiv_pos_as_xyz
'x, y, z'
'-x+1/2, y+1/2, -z+1/2'
'-x, -y, -z'
'x-1/2, -y-1/2, z-1/2'

loop_
_atom_site_label
_atom_site_type_symbol
_atom_site_fract_x
_atom_site_fract_y
_atom_site_fract_z
_atom_site_U_iso_or_equiv
_atom_site_adp_type
_atom_site_occupancy
_atom_site_symmetry_multiplicity
_atom_site_calc_flag
_atom_site_refinement_flags
Ir1 Ir 1.045798(16) 0.289022(12) 0.311906(8) 0.02020(6) Uani 1 1 d .
Cl1 Cl 0.93023(12) 0.42852(9) 0.24961(6) 0.0320(3) Uani 1 1 d .
P1 P 1.15892(12) 0.25095(9) 0.22486(6) 0.0253(3) Uani 1 1 d .
P2 P 0.87626(11) 0.16837(9) 0.29437(6) 0.0249(3) Uani 1 1 d .
P3 P 0.94975(11) 0.36974(9) 0.39359(6) 0.0239(2) Uani 1 1 d .
O1 O 1.1644(3) 0.1025(2) 0.37785(17) 0.0361(8) Uani 1 1 d .
O2 O 1.2978(3) 0.2405(3) 0.38202(16) 0.0324(8) Uani 1 1 d .
O3 O 1.4352(3) 0.3749(3) 0.37327(19) 0.0456(10) Uani 1 1 d .
O4 O 1.2172(3) 0.3879(2) 0.33267(15) 0.0260(7) Uani 1 1 d .
C1 C 1.1687(4) 0.1933(4) 0.3619(2) 0.0284(11) Uani 1 1 d .
C2 C 1.3184(5) 0.3405(4) 0.3628(2) 0.0321(11) Uani 1 1 d .
C3 C 1.2921(5) 0.1524(4) 0.2356(3) 0.0386(13) Uani 1 1 d .
H3A H 1.3396 0.1478 0.1989 0.058 Uiso 1 1 calc R
H3B H 1.2510 0.0846 0.2434 0.058 Uiso 1 1 calc R
H3C H 1.3576 0.1716 0.2704 0.058 Uiso 1 1 calc R
C4 C 1.2537(5) 0.3663(4) 0.2060(2) 0.0402(13) Uani 1 1 d .
H4A H 1.2920 0.3550 0.1673 0.060 Uiso 1 1 calc R
H4B H 1.3282 0.3795 0.2383 0.060 Uiso 1 1 calc R
H4C H 1.1921 0.4268 0.2022 0.060 Uiso 1 1 calc R
C5 C 1.0678(4) 0.2190(3) 0.1509(2) 0.0262(10) Uani 1 1 d .
C6 C 1.0020(5) 0.2982(4) 0.1151(2) 0.0333(11) Uani 1 1 d .
H6A H 0.9907 0.3654 0.1322 0.040 Uiso 1 1 calc R
C7 C 0.9531(5) 0.2788(4) 0.0549(2) 0.0362(12) Uani 1 1 d .
H7A H 0.9113 0.3336 0.0305 0.043 Uiso 1 1 calc R
C8 C 0.9647(6) 0.1800(4) 0.0300(3) 0.0431(13) Uani 1 1 d .
H8A H 0.9325 0.1671 -0.0114 0.052 Uiso 1 1 calc R
C9 C 1.0240(6) 0.1007(4) 0.0664(3) 0.0419(13) Uani 1 1 d .
H9A H 1.0284 0.0321 0.0502 0.050 Uiso 1 1 calc R
C10 C 1.0770(5) 0.1196(4) 0.1260(2) 0.0330(11) Uani 1 1 d .
H10A H 1.1196 0.0646 0.1500 0.040 Uiso 1 1 calc R
C11 C 0.7397(5) 0.2060(4) 0.2372(3) 0.0385(12) Uani 1 1 d .
H11A H 0.6698 0.1511 0.2332 0.058 Uiso 1 1 calc R
H11B H 0.7766 0.2158 0.1980 0.058 Uiso 1 1 calc R
H11C H 0.6987 0.2716 0.2493 0.058 Uiso 1 1 calc R
C12 C 0.9332(5) 0.0436(3) 0.2671(2) 0.0336(11) Uani 1 1 d .
H12A H 0.8571 -0.0062 0.2642 0.050 Uiso 1 1 calc R
H12B H 1.0086 0.0169 0.2955 0.050 Uiso 1 1 calc R
H12C H 0.9647 0.0529 0.2267 0.050 Uiso 1 1 calc R
C13 C 0.7910(5) 0.1255(4) 0.3598(2) 0.0293(10) Uani 1 1 d .
C14 C 0.6534(5) 0.1469(4) 0.3648(3) 0.0356(12) Uani 1 1 d .
H14A H 0.6016 0.1864 0.3340 0.043 Uiso 1 1 calc R
C15 C 0.5921(5) 0.1105(4) 0.4146(3) 0.0430(14) Uani 1 1 d .
H15A H 0.4983 0.1255 0.4176 0.052 Uiso 1 1 calc R
C16 C 0.6645(5) 0.0538(4) 0.4593(3) 0.0420(13) Uani 1 1 d .
H16A H 0.6218 0.0308 0.4936 0.050 Uiso 1 1 calc R
C17 C 0.8000(5) 0.0295(4) 0.4548(3) 0.0383(12) Uani 1 1 d .
H17A H 0.8498 -0.0118 0.4852 0.046 Uiso 1 1 calc R
C18 C 0.8627(5) 0.0656(3) 0.4058(2) 0.0322(11) Uani 1 1 d .
H18A H 0.9563 0.0494 0.4031 0.039 Uiso 1 1 calc R
C19 C 1.0383(6) 0.4922(4) 0.4104(3) 0.0389(13) Uani 1 1 d .
H19A H 0.9907 0.5322 0.4396 0.058 Uiso 1 1 calc R
H19B H 1.0398 0.5327 0.3728 0.058 Uiso 1 1 calc R
H19C H 1.1324 0.4781 0.4279 0.058 Uiso 1 1 calc R
C20 C 0.7735(5) 0.4128(4) 0.3781(3) 0.0389(12) Uani 1 1 d .
H20A H 0.7498 0.4575 0.4115 0.058 Uiso 1 1 calc R
H20B H 0.7128 0.3518 0.3747 0.058 Uiso 1 1 calc R
H20C H 0.7625 0.4522 0.3398 0.058 Uiso 1 1 calc R
C21 C 0.9588(5) 0.3064(3) 0.4670(2) 0.0261(10) Uani 1 1 d .
C22 C 0.8419(5) 0.2849(4) 0.4960(2) 0.0336(11) Uani 1 1 d .
H22A H 0.7540 0.3015 0.4762 0.040 Uiso 1 1 calc R
C23 C 0.8536(6) 0.2398(4) 0.5530(3) 0.0412(13) Uani 1 1 d .
H23A H 0.7734 0.2257 0.5722 0.049 Uiso 1 1 calc R
C24 C 0.9801(6) 0.2150(4) 0.5827(3) 0.0412(13) Uani 1 1 d .
H24A H 0.9870 0.1839 0.6220 0.049 Uiso 1 1 calc R
C25 C 1.0972(6) 0.2358(4) 0.5547(3) 0.0434(14) Uani 1 1 d .
H25A H 1.1847 0.2191 0.5750 0.052 Uiso 1 1 calc R
C26 C 1.0867(5) 0.2806(4) 0.4980(2) 0.0344(11) Uani 1 1 d .
H26A H 1.1676 0.2944 0.4792 0.041 Uiso 1 1 calc R

loop_
_atom_site_aniso_label
_atom_site_aniso_U_11
_atom_site_aniso_U_22
_atom_site_aniso_U_33
_atom_site_aniso_U_23
_atom_site_aniso_U_13
_atom_site_aniso_U_12
Ir1 0.01750(9) 0.01951(9) 0.02383(10) -0.00258(7) 0.00333(6) -0.00015(6)
Cl1 0.0343(6) 0.0285(6) 0.0338(7) 0.0034(5) 0.0066(5) 0.0083(4)
P1 0.0223(6) 0.0254(6) 0.0290(7) -0.0068(5) 0.0068(5) -0.0011(4)
P2 0.0194(6) 0.0240(6) 0.0311(7) -0.0028(5) 0.0017(5) -0.0017(4)
P3 0.0235(6) 0.0223(6) 0.0271(7) -0.0031(5) 0.0073(5) 0.0003(4)
O1 0.0286(18) 0.0298(19) 0.049(2) 0.0107(16) 0.0020(16) 0.0023(13)
O2 0.0277(18) 0.0336(19) 0.035(2) -0.0012(15) -0.0002(15) -0.0018(13)
O3 0.0241(18) 0.042(2) 0.069(3) -0.0034(19) -0.0026(18) -0.0077(15)
O4 0.0231(16) 0.0233(16) 0.0321(19) -0.0035(13) 0.0050(14) -0.0007(12)
C1 0.020(2) 0.042(3) 0.024(3) -0.001(2) 0.0082(19) 0.0023(18)
C2 0.036(3) 0.030(3) 0.031(3) -0.007(2) 0.009(2) 0.000(2)
C3 0.028(3) 0.050(3) 0.037(3) -0.008(2) 0.001(2) 0.013(2)
C4 0.043(3) 0.042(3) 0.039(3) -0.010(2) 0.020(3) -0.019(2)
C5 0.023(2) 0.029(2) 0.027(3) -0.0029(19) 0.0053(19) 0.0013(18)
C6 0.031(3) 0.031(3) 0.039(3) -0.002(2) 0.010(2) 0.002(2)
C7 0.033(3) 0.042(3) 0.033(3) 0.007(2) 0.005(2) 0.009(2)
C8 0.042(3) 0.054(3) 0.032(3) -0.004(3) -0.002(3) -0.002(2)
C9 0.053(3) 0.035(3) 0.037(3) -0.013(2) 0.001(3) -0.003(2)
C10 0.040(3) 0.029(3) 0.029(3) -0.004(2) 0.001(2) 0.002(2)
C11 0.028(3) 0.046(3) 0.039(3) 0.005(2) -0.009(2) -0.006(2)
C12 0.035(3) 0.024(2) 0.043(3) -0.002(2) 0.007(2) -0.0045(19)
C13 0.026(2) 0.023(2) 0.039(3) -0.006(2) 0.007(2) -0.0048(18)
C14 0.024(2) 0.039(3) 0.043(3) 0.004(2) 0.000(2) 0.000(2)
C15 0.029(3) 0.041(3) 0.061(4) 0.002(3) 0.018(3) -0.004(2)
C16 0.044(3) 0.033(3) 0.053(4) 0.001(2) 0.026(3) -0.005(2)
C17 0.039(3) 0.035(3) 0.042(3) 0.006(2) 0.012(3) 0.001(2)
C18 0.028(2) 0.025(3) 0.044(3) 0.001(2) 0.007(2) 0.0015(18)
C19 0.054(3) 0.026(3) 0.039(3) -0.008(2) 0.019(3) -0.009(2)
C20 0.033(3) 0.048(3) 0.036(3) 0.003(2) 0.009(2) 0.013(2)
C21 0.026(2) 0.022(2) 0.032(3) -0.0043(18) 0.008(2) -0.0001(17)
C22 0.028(2) 0.039(3) 0.035(3) -0.002(2) 0.010(2) -0.003(2)
C23 0.040(3) 0.048(3) 0.037(3) 0.003(2) 0.014(3) -0.004(2)
C24 0.048(3) 0.042(3) 0.035(3) 0.004(2) 0.012(3) 0.005(2)
C25 0.037(3) 0.056(4) 0.038(3) 0.006(3) 0.009(3) 0.016(2)
C26 0.030(3) 0.045(3) 0.029(3) 0.001(2) 0.011(2) 0.006(2)

loop_
_atom_type_symbol
_atom_type_description
_atom_type_scat_dispersion_real
_atom_type_scat_dispersion_imag
_atom_type_scat_source
C C 0.0033 0.0016 'International Tables Vol C Tables 4.2.6.8 and 6.1.1.4'
H H 0.0000 0.0000 'International Tables Vol C Tables 4.2.6.8 and 6.1.1.4'
O O 0.0106 0.0060 'International Tables Vol C Tables 4.2.6.8 and 6.1.1.4'
P P 0.1023 0.0942 'International Tables Vol C Tables 4.2.6.8 and 6.1.1.4'
Cl Cl 0.1484 0.1585 'International Tables Vol C Tables 4.2.6.8 and 6.1.1.4'
Ir Ir -1.4442 7.9887 'International Tables Vol C Tables 4.2.6.8 and 6.1.1.4'

loop_
_geom_angle_atom_site_label_1
_geom_angle_atom_site_label_2
_geom_angle_atom_site_label_3
_geom_angle
C1 Ir1 O4 79.89(16)
C1 Ir1 P2 93.86(14)
O4 Ir1 P2 173.69(9)
C1 Ir1 P3 96.57(14)
O4 Ir1 P3 86.93(9)
P2 Ir1 P3 94.71(4)
C1 Ir1 P1 90.84(13)
O4 Ir1 P1 82.40(9)
P2 Ir1 P1 96.92(4)
P3 Ir1 P1 165.75(4)
C1 Ir1 Cl1 169.49(14)
O4 Ir1 Cl1 89.82(9)
P2 Ir1 Cl1 96.39(4)
P3 Ir1 Cl1 84.90(4)
P1 Ir1 Cl1 85.65(4)
C3 P1 C4 102.4(3)
C3 P1 C5 103.9(2)
C4 P1 C5 101.0(2)
C3 P1 Ir1 115.48(19)
C4 P1 Ir1 108.35(17)
C5 P1 Ir1 122.97(15)
C11 P2 C12 103.6(3)
C11 P2 C13 105.3(2)
C12 P2 C13 100.5(2)
C11 P2 Ir1 114.45(17)
C12 P2 Ir1 114.03(16)
C13 P2 Ir1 117.23(16)
C21 P3 C19 103.2(2)
C21 P3 C20 105.1(2)
C19 P3 C20 101.8(3)
C21 P3 Ir1 120.24(14)
C19 P3 Ir1 108.24(17)
C20 P3 Ir1 116.10(18)
C2 O2 C1 117.0(4)
C2 O4 Ir1 112.6(3)
O1 C1 O2 111.7(4)
O1 C1 Ir1 135.8(4)
O2 C1 Ir1 112.3(3)
O3 C2 O4 125.7(5)
O3 C2 O2 116.3(5)
O4 C2 O2 117.9(4)
C10 C5 C6 118.9(5)
C10 C5 P1 120.8(4)
C6 C5 P1 119.8(3)
C7 C6 C5 120.2(4)
C6 C7 C8 120.5(5)
C9 C8 C7 119.0(5)
C8 C9 C10 121.1(5)
C9 C10 C5 120.1(5)
C14 C13 C18 117.9(5)
C14 C13 P2 122.1(4)
C18 C13 P2 119.9(3)
C15 C14 C13 120.1(5)
C16 C15 C14 120.9(5)
C15 C16 C17 120.0(5)
C18 C17 C16 119.7(5)
C17 C18 C13 121.2(4)
C22 C21 C26 117.8(5)
C22 C21 P3 122.3(4)
C26 C21 P3 119.9(3)
C23 C22 C21 120.5(5)
C22 C23 C24 120.9(5)
C23 C24 C25 119.5(5)
C26 C25 C24 120.0(5)
C25 C26 C21 121.3(5)

loop_
_geom_bond_atom_site_label_1
_geom_bond_atom_site_label_2
_geom_bond_distance
Ir1 C1 1.974(5)
Ir1 O4 2.117(3)
Ir1 P2 2.2738(11)
Ir1 P3 2.3599(11)
Ir1 P1 2.3700(12)
Ir1 Cl1 2.4566(11)
P1 C3 1.814(5)
P1 C4 1.818(5)
P1 C5 1.823(5)
P2 C11 1.807(5)
P2 C12 1.815(5)
P2 C13 1.829(5)
P3 C21 1.806(5)
P3 C19 1.812(5)
P3 C20 1.815(5)
O1 C1 1.216(6)
O2 C2 1.369(6)
O2 C1 1.433(6)
O3 C2 1.228(6)
O4 C2 1.288(6)
C5 C10 1.393(6)
C5 C6 1.400(7)
C6 C7 1.387(7)
C7 C8 1.388(7)
C8 C9 1.384(8)
C9 C10 1.384(7)
C13 C14 1.395(6)
C13 C18 1.400(7)
C14 C15 1.390(7)
C15 C16 1.363(8)
C16 C17 1.380(7)
C17 C18 1.380(7)
C21 C22 1.399(6)
C21 C26 1.406(7)
C22 C23 1.379(7)
C23 C24 1.379(8)
C24 C25 1.388(8)
C25 C26 1.371(7)
